data_1502135
loop_
_publ_author_name
'Hatakeyama, Takuji'
'Hashimoto, Sigma'
'Nakamura, Masaharu'

_publ_section_title
;
 Tandem phospha-Friedel-Crafts reaction toward curved \p-conjugated
 frameworks with a phosphorus ring junction.
;
_journal_issue 8
_journal_name_full 'Organic letters'
_journal_page_first 2130
_journal_page_last 2133
_journal_paper_doi 10.1021/ol200571s
_journal_volume 13
_journal_year 2011
_chemical_formula_moiety 'C26 H15 P S '
_chemical_formula_sum 'C26 H15 P S'
_chemical_formula_weight 390.44
_chemical_name_common 15b-(thiophospha)naphtho[1,8-ab]perylene
_space_group_IT_number 14
_symmetry_cell_setting monoclinic
_symmetry_Int_Tables_number 14
_symmetry_space_group_name_Hall '-P 2yn'
_symmetry_space_group_name_H-M 'P 1 21/n 1'
_cell_angle_alpha 90.0000
_cell_angle_beta 96.124(5)
_cell_angle_gamma 90.0000
_cell_formula_units_Z 4
_cell_length_a 8.854(3)
_cell_length_b 17.030(5)
_cell_length_c 12.111(4)
_cell_measurement_reflns_used 4425
_cell_measurement_temperature 173.1
_cell_measurement_theta_max 27.5
_cell_measurement_theta_min 3.0
_cell_volume 1815.7(10)
_computing_cell_refinement CrystalClear
_computing_data_collection CrystalClear
_computing_data_reduction CrystalStructure
_computing_publication_material 'CrystalStructure 3.8'
_computing_structure_refinement CRYSTALS
_computing_structure_solution SIR2004
_diffrn_ambient_temperature 173.1
_diffrn_detector_area_resol_mean 7.31
_diffrn_measured_fraction_theta_full 0.994
_diffrn_measured_fraction_theta_max 0.994
_diffrn_measurement_device_type 'Rigaku Saturn'
_diffrn_measurement_method \w
_diffrn_radiation_type 'Mo K\a'
_diffrn_radiation_wavelength 0.71070
_diffrn_reflns_av_R_equivalents 0.056
_diffrn_reflns_limit_h_max 11
_diffrn_reflns_limit_h_min -11
_diffrn_reflns_limit_k_max 21
_diffrn_reflns_limit_k_min -21
_diffrn_reflns_limit_l_max 15
_diffrn_reflns_limit_l_min -13
_diffrn_reflns_number 14571
_diffrn_reflns_theta_full 27.46
_diffrn_reflns_theta_max 27.46
_exptl_absorpt_coefficient_mu 0.275
_exptl_absorpt_correction_T_max 0.946
_exptl_absorpt_correction_T_min 0.915
_exptl_absorpt_correction_type numerical
_exptl_absorpt_process_details
;
    Higashi, T. (1999). Program for Absorption Correction.
    Rigaku Corporation, Tokyo, Japan.
;
_exptl_crystal_colour yellow
_exptl_crystal_density_diffrn 1.428
_exptl_crystal_density_method 'not measured'
_exptl_crystal_description block
_exptl_crystal_F_000 808.00
_exptl_crystal_size_max 0.20
_exptl_crystal_size_mid 0.20
_exptl_crystal_size_min 0.20
_refine_diff_density_max 0.45
_refine_diff_density_min -0.53
_refine_ls_extinction_method none
_refine_ls_goodness_of_fit_ref 1.000
_refine_ls_hydrogen_treatment refall
_refine_ls_number_parameters 268
_refine_ls_number_reflns 4132
_refine_ls_R_factor_all 0.0836
_refine_ls_R_factor_gt 0.0478
_refine_ls_shift/su_max 0.0000
_refine_ls_structure_factor_coef Fsqd
_refine_ls_weighting_details 'w = 1/[0.0001Fo^2^ + 1.0000\s(Fo^2^)]/(4Fo^2^)'
_refine_ls_weighting_scheme calc
_refine_ls_wR_factor_ref 0.0979
_reflns_number_gt 2381
_reflns_number_total 4132
_reflns_threshold_expression F^2^>2.0\s(F^2^)
_cod_data_source_file ol200571s_si_002.cif
_cod_data_source_block S=P-NapPery
_cod_original_cell_volume 1815.6(9)
_cod_original_formula_sum 'C26 H15 P S '
_cod_database_code 1502135

loop_
_symmetry_equiv_pos_site_id
_symmetry_equiv_pos_as_xyz
1 +X,+Y,+Z
2 1/2-X,1/2+Y,1/2-Z
3 -X,-Y,-Z
4 1/2+X,1/2-Y,1/2+Z

loop_
_atom_site_label
_atom_site_type_symbol
_atom_site_fract_x
_atom_site_fract_y
_atom_site_fract_z
_atom_site_U_iso_or_equiv
_atom_site_adp_type
_atom_site_occupancy
_atom_site_symmetry_multiplicity
_atom_site_calc_flag
_atom_site_refinement_flags
S(1) S 0.63102(8) 0.36659(3) 0.39172(5) 0.03066(17) Uani 1.00 1 d .
P(1) P 0.54884(8) 0.44560(4) 0.28313(5) 0.02613(17) Uani 1.00 1 d .
C(1) C 0.6496(2) 0.53648(14) 0.2978(2) 0.0328(7) Uani 1.00 1 d .
C(2) C 0.5571(3) 0.41749(14) 0.1427(2) 0.0325(7) Uani 1.00 1 d .
C(3) C 0.3472(2) 0.45650(13) 0.28515(19) 0.0265(6) Uani 1.00 1 d .
C(4) C 0.6470(3) 0.57648(14) 0.3968(2) 0.0416(8) Uani 1.00 1 d .
C(5) C 0.2786(3) 0.51232(14) 0.3443(2) 0.0319(7) Uani 1.00 1 d .
C(6) C 0.7329(3) 0.64569(16) 0.4180(3) 0.0588(10) Uani 1.00 1 d .
C(7) C 0.8206(3) 0.67141(18) 0.3401(4) 0.0741(12) Uani 1.00 1 d .
C(8) C 0.8312(3) 0.63072(18) 0.2401(3) 0.0630(11) Uani 1.00 1 d .
C(9) C 0.9290(4) 0.6577(2) 0.1631(5) 0.0937(17) Uani 1.00 1 d .
C(10) C 0.9445(4) 0.6188(2) 0.0703(5) 0.109(2) Uani 1.00 1 d .
C(11) C 0.8568(3) 0.5510(2) 0.0445(3) 0.0747(13) Uani 1.00 1 d .
C(12) C 0.7564(3) 0.51999(18) 0.1136(2) 0.0525(10) Uani 1.00 1 d .
C(13) C 0.7436(3) 0.56111(15) 0.2158(2) 0.0443(8) Uani 1.00 1 d .
C(14) C 0.6626(3) 0.45028(17) 0.0775(2) 0.0439(8) Uani 1.00 1 d .
C(15) C 0.6695(4) 0.4165(2) -0.0280(2) 0.0689(12) Uani 1.00 1 d .
C(16) C 0.5766(4) 0.3560(2) -0.0649(2) 0.0768(14) Uani 1.00 1 d .
C(17) C 0.4666(4) 0.3282(2) -0.0033(2) 0.0592(10) Uani 1.00 1 d .
C(18) C 0.4531(3) 0.35888(16) 0.1026(2) 0.0399(8) Uani 1.00 1 d .
C(19) C 0.1253(3) 0.50497(16) 0.3637(2) 0.0407(8) Uani 1.00 1 d .
C(20) C 0.0460(3) 0.43949(17) 0.3280(2) 0.0440(8) Uani 1.00 1 d .
C(21) C 0.1111(3) 0.38092(15) 0.2646(2) 0.0384(8) Uani 1.00 1 d .
C(22) C 0.0294(3) 0.31212(18) 0.2296(2) 0.0566(10) Uani 1.00 1 d .
C(23) C 0.0958(4) 0.25654(19) 0.1712(3) 0.0693(12) Uani 1.00 1 d .
C(24) C 0.2396(4) 0.26923(17) 0.1355(2) 0.0578(10) Uani 1.00 1 d .
C(25) C 0.3221(3) 0.33719(15) 0.1618(2) 0.0382(8) Uani 1.00 1 d .
C(26) C 0.2615(3) 0.39107(14) 0.2375(2) 0.0313(7) Uani 1.00 1 d .
H(1) H 0.5863 0.5569 0.4508 0.048 Uiso 1.00 1 c R
H(2) H 0.3366 0.5560 0.3732 0.038 Uiso 1.00 1 c R
H(3) H 0.7291 0.6737 0.4855 0.068 Uiso 1.00 1 c R
H(4) H 0.8772 0.7185 0.3538 0.086 Uiso 1.00 1 c R
H(5) H 0.9867 0.7042 0.1787 0.113 Uiso 1.00 1 c R
H(6) H 1.0132 0.6372 0.0210 0.134 Uiso 1.00 1 c R
H(7) H 0.8658 0.5249 -0.0239 0.092 Uiso 1.00 1 c R
H(8) H 0.7404 0.4365 -0.0746 0.084 Uiso 1.00 1 c R
H(9) H 0.5881 0.3327 -0.1348 0.091 Uiso 1.00 1 c R
H(10) H 0.3992 0.2879 -0.0319 0.069 Uiso 1.00 1 c R
H(11) H 0.0773 0.5456 0.4008 0.049 Uiso 1.00 1 c R
H(12) H -0.0552 0.4328 0.3457 0.053 Uiso 1.00 1 c R
H(13) H -0.0714 0.3049 0.2479 0.066 Uiso 1.00 1 c R
H(14) H 0.0440 0.2085 0.1542 0.080 Uiso 1.00 1 c R
H(15) H 0.2815 0.2305 0.0913 0.067 Uiso 1.00 1 c R

loop_
_atom_site_aniso_label
_atom_site_aniso_U_11
_atom_site_aniso_U_22
_atom_site_aniso_U_33
_atom_site_aniso_U_12
_atom_site_aniso_U_13
_atom_site_aniso_U_23
S(1) 0.0345(4) 0.0263(3) 0.0296(3) 0.0013(2) -0.0037(2) 0.0047(2)
P(1) 0.0255(3) 0.0253(3) 0.0269(3) 0.0000(2) 0.0001(2) 0.0031(2)
C(1) 0.0220(14) 0.0302(13) 0.0445(16) 0.0021(10) -0.0047(12) 0.0102(12)
C(2) 0.0306(15) 0.0402(14) 0.0262(14) 0.0122(12) 0.0003(11) 0.0083(11)
C(3) 0.0259(14) 0.0280(12) 0.0245(12) 0.0027(10) -0.0023(10) 0.0051(10)
C(4) 0.0353(17) 0.0262(12) 0.0593(19) 0.0000(12) -0.0137(14) 0.0036(13)
C(5) 0.0302(15) 0.0328(13) 0.0319(14) 0.0023(11) -0.0007(12) 0.0021(11)
C(6) 0.044(2) 0.0311(15) 0.094(2) -0.0009(14) -0.0279(19) -0.0013(16)
C(7) 0.034(2) 0.0297(16) 0.151(4) -0.0087(14) -0.026(2) 0.025(2)
C(8) 0.0288(18) 0.0358(17) 0.121(3) 0.0029(14) -0.0049(19) 0.042(2)
C(9) 0.024(2) 0.063(2) 0.196(5) 0.0036(18) 0.018(2) 0.081(3)
C(10) 0.043(2) 0.100(3) 0.193(5) 0.036(2) 0.050(3) 0.111(3)
C(11) 0.049(2) 0.081(2) 0.101(3) 0.034(2) 0.038(2) 0.063(2)
C(12) 0.0325(18) 0.0616(19) 0.067(2) 0.0223(15) 0.0210(16) 0.0393(17)
C(13) 0.0212(14) 0.0374(14) 0.074(2) 0.0071(12) 0.0049(14) 0.0313(15)
C(14) 0.0330(17) 0.0607(18) 0.0396(16) 0.0248(15) 0.0119(13) 0.0243(15)
C(15) 0.065(2) 0.111(3) 0.0334(19) 0.049(2) 0.0198(17) 0.0291(19)
C(16) 0.075(3) 0.126(3) 0.0276(18) 0.059(2) -0.0012(19) -0.005(2)
C(17) 0.054(2) 0.079(2) 0.0402(18) 0.0321(19) -0.0165(17) -0.0199(17)
C(18) 0.0437(18) 0.0453(15) 0.0279(14) 0.0182(14) -0.0089(13) -0.0026(12)
C(19) 0.0300(16) 0.0523(17) 0.0397(17) 0.0156(13) 0.0040(13) 0.0092(13)
C(20) 0.0216(15) 0.0621(18) 0.0488(18) 0.0014(14) 0.0062(13) 0.0225(15)
C(21) 0.0303(16) 0.0438(15) 0.0389(16) -0.0034(13) -0.0062(12) 0.0123(13)
C(22) 0.041(2) 0.0500(18) 0.075(2) -0.0168(15) -0.0136(17) 0.0157(17)
C(23) 0.063(2) 0.0432(18) 0.094(2) -0.0182(18) -0.031(2) -0.0025(19)
C(24) 0.058(2) 0.0471(18) 0.062(2) -0.0024(16) -0.0249(18) -0.0157(15)
C(25) 0.0381(17) 0.0362(14) 0.0366(16) 0.0021(12) -0.0135(13) -0.0050(12)
C(26) 0.0257(14) 0.0348(13) 0.0314(14) -0.0001(11) -0.0062(11) 0.0039(11)

loop_
_atom_type_symbol
_atom_type_description
_atom_type_scat_dispersion_real
_atom_type_scat_dispersion_imag
_atom_type_scat_source
C C 0.003 0.002
;
International Tables for Crystallography
(1992, Vol. C, Tables 4.2.6.8 and 6.1.1.4)
;
H H 0.000 0.000
;
International Tables for Crystallography
(1992, Vol. C, Table 6.1.1.4)
;
P P 0.102 0.094
;
International Tables for Crystallography
(1992, Vol. C, Tables 4.2.6.8 and 6.1.1.4)
;
S S 0.125 0.123
;
International Tables for Crystallography
(1992, Vol. C, Tables 4.2.6.8 and 6.1.1.4)
;

loop_
_geom_angle_atom_site_label_1
_geom_angle_atom_site_label_2
_geom_angle_atom_site_label_3
_geom_angle
_geom_angle_publ_flag
S(1) P(1) C(1) 112.40(8) yes
S(1) P(1) C(2) 113.95(8) yes
S(1) P(1) C(3) 111.03(8) yes
C(1) P(1) C(2) 104.94(12) yes
C(1) P(1) C(3) 113.31(11) yes
C(2) P(1) C(3) 100.56(11) yes
P(1) C(1) C(4) 117.3(2) yes
P(1) C(1) C(13) 120.6(2) yes
C(4) C(1) C(13) 121.7(2) yes
P(1) C(2) C(14) 122.01(19) yes
P(1) C(2) C(18) 115.4(2) yes
C(14) C(2) C(18) 122.6(2) yes
P(1) C(3) C(5) 125.09(18) yes
P(1) C(3) C(26) 113.43(17) yes
C(5) C(3) C(26) 120.3(2) yes
C(1) C(4) C(6) 120.7(2) yes
C(3) C(5) C(19) 121.0(2) yes
C(4) C(6) C(7) 118.7(3) yes
C(6) C(7) C(8) 122.4(2) yes
C(7) C(8) C(9) 120.6(3) yes
C(7) C(8) C(13) 120.1(3) yes
C(9) C(8) C(13) 119.4(3) yes
C(8) C(9) C(10) 121.5(3) yes
C(9) C(10) C(11) 119.6(4) yes
C(10) C(11) C(12) 123.5(4) yes
C(11) C(12) C(13) 116.6(2) yes
C(11) C(12) C(14) 120.0(3) yes
C(13) C(12) C(14) 123.3(2) yes
C(1) C(13) C(8) 116.4(2) yes
C(1) C(13) C(12) 124.2(2) yes
C(8) C(13) C(12) 119.4(3) yes
C(2) C(14) C(12) 122.5(2) yes
C(2) C(14) C(15) 116.4(2) yes
C(12) C(14) C(15) 121.0(2) yes
C(14) C(15) C(16) 121.5(3) yes
C(15) C(16) C(17) 121.4(3) yes
C(16) C(17) C(18) 120.2(3) yes
C(2) C(18) C(17) 117.6(2) yes
C(2) C(18) C(25) 121.9(2) yes
C(17) C(18) C(25) 120.0(2) yes
C(5) C(19) C(20) 119.6(2) yes
C(19) C(20) C(21) 121.4(2) yes
C(20) C(21) C(22) 121.3(2) yes
C(20) C(21) C(26) 119.1(2) yes
C(22) C(21) C(26) 119.6(2) yes
C(21) C(22) C(23) 119.8(3) yes
C(22) C(23) C(24) 120.8(3) yes
C(23) C(24) C(25) 122.0(2) yes
C(18) C(25) C(24) 121.3(2) yes
C(18) C(25) C(26) 121.0(2) yes
C(24) C(25) C(26) 117.1(2) yes
C(3) C(26) C(21) 118.1(2) yes
C(3) C(26) C(25) 122.3(2) yes
C(21) C(26) C(25) 119.6(2) yes
C(1) C(4) H(1) 119.2 no
C(6) C(4) H(1) 120.1 no
C(3) C(5) H(2) 119.0 no
C(19) C(5) H(2) 120.1 no
C(4) C(6) H(3) 120.5 no
C(7) C(6) H(3) 120.8 no
C(6) C(7) H(4) 118.7 no
C(8) C(7) H(4) 118.9 no
C(8) C(9) H(5) 119.5 no
C(10) C(9) H(5) 118.9 no
C(9) C(10) H(6) 120.0 no
C(11) C(10) H(6) 120.4 no
C(10) C(11) H(7) 118.8 no
C(12) C(11) H(7) 117.7 no
C(14) C(15) H(8) 119.2 no
C(16) C(15) H(8) 119.3 no
C(15) C(16) H(9) 119.3 no
C(17) C(16) H(9) 119.3 no
C(16) C(17) H(10) 120.4 no
C(18) C(17) H(10) 119.4 no
C(5) C(19) H(11) 120.2 no
C(20) C(19) H(11) 120.3 no
C(19) C(20) H(12) 119.6 no
C(21) C(20) H(12) 119.0 no
C(21) C(22) H(13) 120.0 no
C(23) C(22) H(13) 120.2 no
C(22) C(23) H(14) 119.3 no
C(24) C(23) H(14) 119.9 no
C(23) C(24) H(15) 119.2 no
C(25) C(24) H(15) 118.8 no

loop_
_geom_bond_atom_site_label_1
_geom_bond_atom_site_label_2
_geom_bond_distance
_geom_bond_publ_flag
S(1) P(1) 1.9660(8) yes
P(1) C(1) 1.786(2) yes
P(1) C(2) 1.775(2) yes
P(1) C(3) 1.798(2) yes
C(1) C(4) 1.382(4) yes
C(1) C(13) 1.425(4) yes
C(2) C(14) 1.401(3) yes
C(2) C(18) 1.409(3) yes
C(3) C(5) 1.370(3) yes
C(3) C(26) 1.434(3) yes
C(4) C(6) 1.411(3) yes
C(5) C(19) 1.407(4) yes
C(6) C(7) 1.357(5) yes
C(7) C(8) 1.407(6) yes
C(8) C(9) 1.416(6) yes
C(8) C(13) 1.430(4) yes
C(9) C(10) 1.325(8) yes
C(10) C(11) 1.407(5) yes
C(11) C(12) 1.390(5) yes
C(12) C(13) 1.437(4) yes
C(12) C(14) 1.488(4) yes
C(14) C(15) 1.410(4) yes
C(15) C(16) 1.363(5) yes
C(16) C(17) 1.373(5) yes
C(17) C(18) 1.402(4) yes
C(18) C(25) 1.474(4) yes
C(19) C(20) 1.364(3) yes
C(20) C(21) 1.418(4) yes
C(21) C(22) 1.418(4) yes
C(21) C(26) 1.416(4) yes
C(22) C(23) 1.354(4) yes
C(23) C(24) 1.404(5) yes
C(24) C(25) 1.387(4) yes
C(25) C(26) 1.440(3) yes
C(4) H(1) 0.950 no
C(5) H(2) 0.950 no
C(6) H(3) 0.950 no
C(7) H(4) 0.950 no
C(9) H(5) 0.950 no
C(10) H(6) 0.950 no
C(11) H(7) 0.950 no
C(15) H(8) 0.950 no
C(16) H(9) 0.950 no
C(17) H(10) 0.950 no
C(19) H(11) 0.950 no
C(20) H(12) 0.950 no
C(22) H(13) 0.950 no
C(23) H(14) 0.950 no
C(24) H(15) 0.950 no

loop_
_geom_contact_atom_site_label_1
_geom_contact_atom_site_label_2
_geom_contact_distance
_geom_contact_site_symmetry_2
C(4) C(5) 3.480(3) 3_666
C(5) C(4) 3.480(3) 3_666
C(6) C(23) 3.540(4) 2_555
C(8) C(19) 3.575(4) 1_655
C(10) C(15) 3.560(6) 3_765
C(10) C(24) 3.411(6) 3_665
C(10) C(25) 3.552(5) 3_665
C(11) C(11) 3.345(5) 3_765
C(11) C(17) 3.518(4) 3_665
C(11) C(18) 3.466(4) 3_665
C(11) C(25) 3.396(4) 3_665
C(12) C(17) 3.436(4) 3_665
C(13) C(16) 3.502(4) 3_665
C(13) C(17) 3.553(4) 3_665
C(13) C(20) 3.539(3) 1_655
C(15) C(10) 3.560(6) 3_765
C(16) C(13) 3.502(4) 3_665
C(17) C(11) 3.518(4) 3_665
C(17) C(12) 3.436(4) 3_665
C(17) C(13) 3.553(4) 3_665
C(18) C(11) 3.466(4) 3_665
C(19) C(8) 3.575(4) 1_455
C(20) C(13) 3.539(3) 1_455
C(23) C(6) 3.540(4) 2_545
C(24) C(10) 3.411(6) 3_665
C(25) C(10) 3.552(5) 3_665
C(25) C(11) 3.396(4) 3_665
S(1) H(1) 3.134 3_666
S(1) H(2) 3.122 3_666
S(1) H(5) 3.046 2_645
S(1) H(10) 3.598 4_555
S(1) H(12) 3.103 1_655
S(1) H(13) 3.473 1_655
S(1) H(14) 3.585 4_555
S(1) H(15) 3.108 4_555
P(1) H(1) 3.555 3_666
P(1) H(12) 3.514 1_655
C(1) H(9) 3.523 3_665
C(1) H(12) 3.156 1_655
C(1) H(14) 3.474 2_555
C(2) H(4) 3.439 2_645
C(3) H(1) 3.197 3_666
C(3) H(7) 3.521 3_665
C(3) H(8) 3.163 3_665
C(4) H(2) 3.575 3_666
C(4) H(14) 2.841 2_555
C(5) H(1) 2.889 3_666
C(5) H(8) 3.367 3_665
C(6) H(11) 3.519 1_655
C(6) H(13) 3.580 2_555
C(6) H(14) 2.732 2_555
C(7) H(11) 3.153 1_655
C(7) H(13) 3.266 2_555
C(7) H(14) 3.298 2_555
C(8) H(10) 3.368 3_665
C(8) H(11) 3.121 1_655
C(9) H(8) 3.600 3_765
C(9) H(10) 3.293 3_665
C(9) H(11) 3.585 1_655
C(10) H(7) 3.054 3_765
C(10) H(8) 2.940 3_765
C(10) H(10) 3.421 3_665
C(11) H(6) 3.524 3_765
C(11) H(7) 2.810 3_765
C(11) H(8) 3.553 3_765
C(11) H(10) 3.552 3_665
C(12) H(12) 3.448 1_655
C(13) H(9) 3.500 3_665
C(13) H(10) 3.546 3_665
C(13) H(11) 3.523 1_655
C(13) H(12) 3.135 1_655
C(14) H(6) 3.551 3_765
C(15) H(6) 2.946 3_765
C(16) H(4) 3.459 2_645
C(16) H(14) 3.557 4_554
C(17) H(4) 2.854 2_645
C(18) H(4) 2.844 2_645
C(18) H(7) 3.496 3_665
C(19) H(1) 3.384 3_666
C(20) H(3) 3.439 3_666
C(20) H(11) 3.579 3_566
C(21) H(3) 3.333 3_666
C(21) H(6) 3.530 3_665
C(21) H(7) 3.353 3_665
C(22) H(6) 3.139 3_665
C(22) H(9) 2.978 4_455
C(23) H(2) 3.518 2_545
C(23) H(3) 3.564 2_545
C(23) H(6) 3.024 3_665
C(23) H(9) 2.806 4_455
C(24) H(4) 3.491 2_645
C(24) H(5) 3.317 2_645
C(24) H(6) 3.200 3_665
C(25) H(4) 3.365 2_645
C(25) H(5) 3.321 2_645
C(25) H(6) 3.536 3_665
C(25) H(7) 3.237 3_665
C(26) H(3) 3.524 3_666
C(26) H(7) 3.064 3_665
C(26) H(8) 3.537 3_665
H(1) S(1) 3.134 3_666
H(1) P(1) 3.555 3_666
H(1) C(3) 3.197 3_666
H(1) C(5) 2.889 3_666
H(1) C(19) 3.384 3_666
H(1) H(1) 2.811 3_666
H(1) H(2) 2.898 3_666
H(1) H(14) 3.049 2_555
H(2) S(1) 3.122 3_666
H(2) C(4) 3.575 3_666
H(2) C(23) 3.518 2_555
H(2) H(1) 2.898 3_666
H(2) H(9) 3.576 3_665
H(2) H(14) 2.836 2_555
H(2) H(15) 3.193 2_555
H(3) C(20) 3.439 3_666
H(3) C(21) 3.333 3_666
H(3) C(23) 3.564 2_555
H(3) C(26) 3.524 3_666
H(3) H(9) 3.548 2_655
H(3) H(14) 2.861 2_555
H(4) C(2) 3.439 2_655
H(4) C(16) 3.459 2_655
H(4) C(17) 2.854 2_655
H(4) C(18) 2.844 2_655
H(4) C(24) 3.491 2_655
H(4) C(25) 3.365 2_655
H(4) H(10) 3.009 2_655
H(4) H(11) 3.452 1_655
H(4) H(13) 3.209 2_555
H(4) H(15) 3.031 2_655
H(5) S(1) 3.046 2_655
H(5) C(24) 3.317 2_655
H(5) C(25) 3.321 2_655
H(5) H(15) 3.309 2_655
H(6) C(11) 3.524 3_765
H(6) C(14) 3.551 3_765
H(6) C(15) 2.946 3_765
H(6) C(21) 3.530 3_665
H(6) C(22) 3.139 3_665
H(6) C(23) 3.024 3_665
H(6) C(24) 3.200 3_665
H(6) C(25) 3.536 3_665
H(6) H(7) 2.959 3_765
H(6) H(8) 2.540 3_765
H(6) H(13) 3.492 3_665
H(6) H(14) 3.382 3_665
H(7) C(3) 3.521 3_665
H(7) C(10) 3.054 3_765
H(7) C(11) 2.810 3_765
H(7) C(18) 3.496 3_665
H(7) C(21) 3.353 3_665
H(7) C(25) 3.237 3_665
H(7) C(26) 3.064 3_665
H(7) H(6) 2.959 3_765
H(7) H(7) 2.532 3_765
H(8) C(3) 3.163 3_665
H(8) C(5) 3.367 3_665
H(8) C(9) 3.600 3_765
H(8) C(10) 2.940 3_765
H(8) C(11) 3.553 3_765
H(8) C(26) 3.537 3_665
H(8) H(6) 2.540 3_765
H(9) C(1) 3.523 3_665
H(9) C(13) 3.500 3_665
H(9) C(22) 2.978 4_554
H(9) C(23) 2.806 4_554
H(9) H(2) 3.576 3_665
H(9) H(3) 3.548 2_645
H(9) H(13) 3.012 4_554
H(9) H(14) 2.639 4_554
H(10) S(1) 3.598 4_454
H(10) C(8) 3.368 3_665
H(10) C(9) 3.293 3_665
H(10) C(10) 3.421 3_665
H(10) C(11) 3.552 3_665
H(10) C(13) 3.546 3_665
H(10) H(4) 3.009 2_645
H(10) H(13) 3.135 4_554
H(11) C(6) 3.519 1_455
H(11) C(7) 3.153 1_455
H(11) C(8) 3.121 1_455
H(11) C(9) 3.585 1_455
H(11) C(13) 3.523 1_455
H(11) C(20) 3.579 3_566
H(11) H(4) 3.452 1_455
H(11) H(11) 3.279 3_566
H(11) H(12) 3.119 3_566
H(11) H(15) 3.385 2_555
H(12) S(1) 3.103 1_455
H(12) P(1) 3.514 1_455
H(12) C(1) 3.156 1_455
H(12) C(12) 3.448 1_455
H(12) C(13) 3.135 1_455
H(12) H(11) 3.119 3_566
H(13) S(1) 3.473 1_455
H(13) C(6) 3.580 2_545
H(13) C(7) 3.266 2_545
H(13) H(4) 3.209 2_545
H(13) H(6) 3.492 3_665
H(13) H(9) 3.012 4_455
H(13) H(10) 3.135 4_455
H(14) S(1) 3.585 4_454
H(14) C(1) 3.474 2_545
H(14) C(4) 2.841 2_545
H(14) C(6) 2.732 2_545
H(14) C(7) 3.298 2_545
H(14) C(16) 3.557 4_455
H(14) H(1) 3.049 2_545
H(14) H(2) 2.836 2_545
H(14) H(3) 2.861 2_545
H(14) H(6) 3.382 3_665
H(14) H(9) 2.639 4_455
H(15) S(1) 3.108 4_454
H(15) H(2) 3.193 2_545
H(15) H(4) 3.031 2_645
H(15) H(5) 3.309 2_645
H(15) H(11) 3.385 2_545

loop_
_geom_torsion_atom_site_label_1
_geom_torsion_atom_site_label_2
_geom_torsion_atom_site_label_3
_geom_torsion_atom_site_label_4
_geom_torsion
S(1) P(1) C(1) C(4) -62.5(2)
S(1) P(1) C(1) C(13) 110.0(2)
S(1) P(1) C(2) C(14) -106.0(2)
S(1) P(1) C(2) C(18) 72.6(2)
S(1) P(1) C(3) C(5) 95.4(2)
S(1) P(1) C(3) C(26) -72.12(18)
C(1) P(1) C(2) C(14) 17.4(2)
C(1) P(1) C(2) C(18) -164.01(19)
C(2) P(1) C(1) C(4) 173.1(2)
C(2) P(1) C(1) C(13) -14.4(2)
C(1) P(1) C(3) C(5) -32.2(2)
C(1) P(1) C(3) C(26) 160.28(17)
C(3) P(1) C(1) C(4) 64.4(2)
C(3) P(1) C(1) C(13) -123.2(2)
C(2) P(1) C(3) C(5) -143.7(2)
C(2) P(1) C(3) C(26) 48.82(19)
C(3) P(1) C(2) C(14) 135.2(2)
C(3) P(1) C(2) C(18) -46.2(2)
P(1) C(1) C(4) C(6) 175.3(2)
P(1) C(1) C(13) C(8) -174.1(2)
P(1) C(1) C(13) C(12) 4.9(3)
C(4) C(1) C(13) C(8) -1.9(3)
C(4) C(1) C(13) C(12) 177.1(2)
C(13) C(1) C(4) C(6) 2.9(4)
P(1) C(2) C(14) C(12) -10.8(3)
P(1) C(2) C(14) C(15) 172.7(2)
P(1) C(2) C(18) C(17) -172.8(2)
P(1) C(2) C(18) C(25) 15.1(3)
C(14) C(2) C(18) C(17) 5.8(4)
C(14) C(2) C(18) C(25) -166.4(2)
C(18) C(2) C(14) C(12) 170.7(2)
C(18) C(2) C(14) C(15) -5.7(4)
P(1) C(3) C(5) C(19) -163.88(19)
P(1) C(3) C(26) C(21) 160.56(19)
P(1) C(3) C(26) C(25) -20.9(3)
C(5) C(3) C(26) C(21) -7.6(3)
C(5) C(3) C(26) C(25) 170.9(2)
C(26) C(3) C(5) C(19) 2.9(3)
C(1) C(4) C(6) C(7) -1.3(4)
C(3) C(5) C(19) C(20) 3.3(3)
C(4) C(6) C(7) C(8) -1.3(4)
C(6) C(7) C(8) C(9) -177.2(3)
C(6) C(7) C(8) C(13) 2.2(5)
C(7) C(8) C(9) C(10) 177.7(3)
C(7) C(8) C(13) C(1) -0.6(4)
C(7) C(8) C(13) C(12) -179.6(2)
C(9) C(8) C(13) C(1) 178.9(2)
C(9) C(8) C(13) C(12) -0.1(4)
C(13) C(8) C(9) C(10) -1.8(5)
C(8) C(9) C(10) C(11) 3.0(6)
C(9) C(10) C(11) C(12) -2.4(6)
C(10) C(11) C(12) C(13) 0.4(5)
C(10) C(11) C(12) C(14) 177.1(3)
C(11) C(12) C(13) C(1) -178.2(2)
C(11) C(12) C(13) C(8) 0.8(4)
C(11) C(12) C(14) C(2) -178.6(2)
C(11) C(12) C(14) C(15) -2.3(4)
C(13) C(12) C(14) C(2) -2.2(4)
C(13) C(12) C(14) C(15) 174.1(2)
C(14) C(12) C(13) C(1) 5.3(4)
C(14) C(12) C(13) C(8) -175.8(2)
C(2) C(14) C(15) C(16) 1.0(4)
C(12) C(14) C(15) C(16) -175.4(3)
C(14) C(15) C(16) C(17) 3.5(5)
C(15) C(16) C(17) C(18) -3.5(5)
C(16) C(17) C(18) C(2) -1.0(4)
C(16) C(17) C(18) C(25) 171.3(3)
C(2) C(18) C(25) C(24) -166.2(2)
C(2) C(18) C(25) C(26) 23.0(3)
C(17) C(18) C(25) C(24) 21.9(4)
C(17) C(18) C(25) C(26) -149.0(2)
C(5) C(19) C(20) C(21) -4.6(4)
C(19) C(20) C(21) C(22) 178.7(2)
C(19) C(20) C(21) C(26) -0.4(4)
C(20) C(21) C(22) C(23) -178.7(2)
C(20) C(21) C(26) C(3) 6.4(3)
C(20) C(21) C(26) C(25) -172.3(2)
C(22) C(21) C(26) C(3) -172.7(2)
C(22) C(21) C(26) C(25) 8.7(3)
C(26) C(21) C(22) C(23) 0.4(4)
C(21) C(22) C(23) C(24) -6.1(5)
C(22) C(23) C(24) C(25) 2.6(5)
C(23) C(24) C(25) C(18) -164.8(2)
C(23) C(24) C(25) C(26) 6.4(4)
C(18) C(25) C(26) C(3) -19.2(3)
C(18) C(25) C(26) C(21) 159.4(2)
C(24) C(25) C(26) C(3) 169.6(2)
C(24) C(25) C(26) C(21) -11.8(3)
